data_7708739
loop_
_publ_author_name
'Yang, Pengju'
'Yang, Hongwei'
'Zhao, Ying'
'Tang, Jie'
'Cheng, Guangbin'

_publ_section_title
;
 Novel polynitro azoxypyrazole-based energetic materials with high
 performance
;
_journal_name_full 'Dalton Transactions'
_journal_paper_doi 10.1039/D1DT03357C
_journal_year 2021
_chemical_formula_moiety '3(C6 H4 N8 O5), 4(H2 O)'
_chemical_formula_sum 'C18 H20 N24 O19'
_chemical_formula_weight 876.58
_space_group_crystal_system triclinic
_space_group_IT_number 2
_space_group_name_Hall '-P 1'
_space_group_name_H-M_alt 'P -1'
_atom_sites_solution_hydrogens mixed
_atom_sites_solution_primary dual
_audit_block_doi 10.5517/ccdc.csd.cc27g4lg
_audit_creation_date 2020-10-21
_audit_creation_method
;
Olex2 1.2
(compiled 2018.05.29 svn.r3508 for OlexSys, GUI svn.r5506)
;
_audit_update_record
;
2021-03-10 deposited with the CCDC.	2021-10-21 downloaded from the CCDC.
;
_cell_angle_alpha 87.617(2)
_cell_angle_beta 83.852(2)
_cell_angle_gamma 84.952(2)
_cell_formula_units_Z 1
_cell_length_a 4.7356(3)
_cell_length_b 8.6658(5)
_cell_length_c 20.0098(14)
_cell_measurement_reflns_used 2171
_cell_measurement_temperature 170
_cell_measurement_theta_max 25.966
_cell_measurement_theta_min 2.361
_cell_volume 812.84(9)
_computing_cell_refinement 'SAINT V8.40A (?, 2016)'
_computing_data_reduction 'SAINT V8.40A (?, 2016)'
_computing_molecular_graphics 'Olex2 (Dolomanov et al., 2009)'
_computing_publication_material 'Olex2 (Dolomanov et al., 2009)'
_computing_structure_refinement 'ShelXL (Sheldrick, 2015)'
_computing_structure_solution 'XT (Sheldrick, 2015)'
_diffrn_ambient_temperature 170.0
_diffrn_measured_fraction_theta_full 0.995
_diffrn_measured_fraction_theta_max 0.989
_diffrn_measurement_device_type 'D8 VENTURE'
_diffrn_measurement_method '\f and \w scans'
_diffrn_radiation_type MoK\a
_diffrn_radiation_wavelength 0.71073
_diffrn_reflns_av_R_equivalents 0.0484
_diffrn_reflns_av_unetI/netI 0.0621
_diffrn_reflns_Laue_measured_fraction_full 0.995
_diffrn_reflns_Laue_measured_fraction_max 0.989
_diffrn_reflns_limit_h_max 5
_diffrn_reflns_limit_h_min -5
_diffrn_reflns_limit_k_max 10
_diffrn_reflns_limit_k_min -10
_diffrn_reflns_limit_l_max 24
_diffrn_reflns_limit_l_min -24
_diffrn_reflns_number 9169
_diffrn_reflns_point_group_measured_fraction_full 0.995
_diffrn_reflns_point_group_measured_fraction_max 0.989
_diffrn_reflns_theta_full 25.242
_diffrn_reflns_theta_max 26.414
_diffrn_reflns_theta_min 2.048
_diffrn_standards_number 0
_exptl_absorpt_coefficient_mu 0.161
_exptl_absorpt_correction_T_max 0.9281
_exptl_absorpt_correction_T_min 0.8260
_exptl_absorpt_correction_type multi-scan
_exptl_absorpt_process_details
'SADABS-2016/2 (Bruker,2016/2) was used for absorption correction. wR2(int) was 0.1220 before and 0.0522 after correction. The Ratio of minimum to maximum transmission is 0.8900. The \l/2 correction factor is Not present.'
_exptl_crystal_colour colourless
_exptl_crystal_colour_primary colourless
_exptl_crystal_density_diffrn 1.791
_exptl_crystal_description block
_exptl_crystal_F_000 448
_exptl_crystal_size_max 0.12
_exptl_crystal_size_mid 0.08
_exptl_crystal_size_min 0.05
_refine_diff_density_max 0.443
_refine_diff_density_min -0.555
_refine_diff_density_rms 0.075
_refine_ls_extinction_method none
_refine_ls_goodness_of_fit_ref 1.066
_refine_ls_hydrogen_treatment mixed
_refine_ls_matrix_type full
_refine_ls_number_parameters 298
_refine_ls_number_reflns 3282
_refine_ls_number_restraints 1
_refine_ls_restrained_S_all 1.066
_refine_ls_R_factor_all 0.1016
_refine_ls_R_factor_gt 0.0608
_refine_ls_shift/su_max 0.000
_refine_ls_shift/su_mean 0.000
_refine_ls_structure_factor_coef Fsqd
_refine_ls_weighting_details 'w=1/[\s^2^(Fo^2^)+(0.0548P)^2^+1.1169P] where P=(Fo^2^+2Fc^2^)/3'
_refine_ls_weighting_scheme calc
_refine_ls_wR_factor_gt 0.1324
_refine_ls_wR_factor_ref 0.1589
_reflns_Friedel_coverage 0.000
_reflns_number_gt 2213
_reflns_number_total 3282
_reflns_threshold_expression 'I > 2\s(I)'
_cod_data_source_file d1dt03357c2.cif
_cod_data_source_block 22020817ypj20201020_0m
_cod_database_code 7708739
_shelx_shelxl_version_number 2018/3
_shelx_space_group_comment
;
The symmetry employed for this shelxl refinement is uniquely defined
by the following loop, which should always be used as a source of
symmetry information in preference to the above space-group names.
They are only intended as comments.
;
_shelx_estimated_absorpt_t_max 0.992
_shelx_estimated_absorpt_t_min 0.981
_olex2_refinement_description
;
1. Fixed Uiso
 At 1.2 times of:
  All C(H) groups, All N(H) groups
 At 1.5 times of:
  All O(H) groups, All O(H,H) groups
2. Restrained distances
 O6-H6B
 0.87 with sigma of 0.02
3. Others
 Fixed Sof: O8(0.5)
4.a Free rotating group:
 O6(H6A), O7(H7B,H7C)
4.b Aromatic/amide H refined with riding coordinates:
 N2(H2), C1(H1), C6(H6), C7(H7A)
;
_olex2_submission_special_instructions 'No special instructions were received'

loop_
_space_group_symop_operation_xyz
'x, y, z'
'-x, -y, -z'

loop_
_atom_site_label
_atom_site_type_symbol
_atom_site_fract_x
_atom_site_fract_y
_atom_site_fract_z
_atom_site_U_iso_or_equiv
_atom_site_adp_type
_atom_site_occupancy
_atom_site_site_symmetry_order
_atom_site_calc_flag
_atom_site_refinement_flags_posn
_atom_site_refinement_flags_adp
_atom_site_refinement_flags_occupancy
_atom_site_disorder_assembly
_atom_site_disorder_group
O3 O 1.5906(5) 0.1937(3) 0.60945(12) 0.0313(6) Uani 1 1 d . . . . .
O5 O 1.7097(5) 0.0009(3) 0.67681(12) 0.0321(6) Uani 1 1 d . . . . .
O2 O 1.2131(5) 0.7585(3) 0.66386(12) 0.0342(6) Uani 1 1 d . . . . .
O1 O 1.2546(5) 0.9228(3) 0.57883(12) 0.0335(6) Uani 1 1 d . . . . .
O9 O -0.3566(5) 0.7118(3) 0.92292(13) 0.0419(7) Uani 1 1 d . . . . .
N3 N 1.1589(6) 0.8074(3) 0.60781(14) 0.0249(6) Uani 1 1 d . . . . .
N2 N 0.7073(6) 0.6558(3) 0.50110(13) 0.0232(6) Uani 1 1 d . . . . .
H2 H 0.616547 0.656019 0.464941 0.028 Uiso 1 1 calc R . . . .
N6 N 0.9111(6) 0.2753(3) 0.76210(13) 0.0238(6) Uani 1 1 d . . . . .
N4 N 0.8795(6) 0.4921(3) 0.65479(13) 0.0244(6) Uani 1 1 d . . . . .
N5 N 1.0784(5) 0.3839(3) 0.65107(13) 0.0236(6) Uani 1 1 d . . . . .
N8 N 1.5505(6) 0.1137(3) 0.66158(14) 0.0240(6) Uani 1 1 d . . . . .
N1 N 0.6915(6) 0.5428(3) 0.55033(13) 0.0249(6) Uani 1 1 d . . . . .
O4 O 0.6996(7) 0.5263(3) 0.70316(14) 0.0556(9) Uani 1 1 d . . . . .
N9 N 0.4209(6) 0.4637(3) 0.82542(14) 0.0295(7) Uani 1 1 d . . . . .
O10 O -0.2145(6) 0.8123(3) 0.82497(14) 0.0491(8) Uani 1 1 d . . . . .
N10 N 0.3571(6) 0.4014(3) 0.88793(14) 0.0322(7) Uani 1 1 d . . . . .
N7 N 1.0096(6) 0.1484(3) 0.79785(15) 0.0293(7) Uani 1 1 d . . . . .
N11 N 0.0057(6) 0.4478(3) 0.97874(14) 0.0325(7) Uani 1 1 d . . . . .
N12 N -0.1878(6) 0.7180(4) 0.87193(15) 0.0338(7) Uani 1 1 d . . . . .
O6 O 0.6547(8) 0.1081(4) 0.91520(17) 0.0637(10) Uani 1 1 d D . . . .
H6A H 0.614249 0.206581 0.921643 0.096 Uiso 1 1 d G . . . .
C4 C 1.0950(6) 0.2802(3) 0.70641(16) 0.0204(7) Uani 1 1 d . . . . .
C2 C 0.9746(7) 0.7249(3) 0.57371(15) 0.0205(7) Uani 1 1 d . . . . .
C5 C 1.3084(7) 0.1554(4) 0.70876(16) 0.0221(7) Uani 1 1 d . . . . .
C1 C 0.8727(7) 0.7656(4) 0.51281(16) 0.0242(7) Uani 1 1 d . . . . .
H1 H 0.912687 0.854049 0.484931 0.029 Uiso 1 1 calc R . . . .
C3 C 0.8545(6) 0.5860(3) 0.59403(15) 0.0208(7) Uani 1 1 d . . . . .
C6 C 1.2440(7) 0.0749(4) 0.76804(17) 0.0274(8) Uani 1 1 d . . . . .
H6 H 1.346642 -0.015358 0.784488 0.033 Uiso 1 1 calc R . . . .
C8 C 0.0512(7) 0.6058(4) 0.86644(17) 0.0272(8) Uani 1 1 d . . . . .
C9 C 0.1317(7) 0.4892(4) 0.91286(17) 0.0276(8) Uani 1 1 d . . . . .
C7 C 0.2449(7) 0.5850(4) 0.81024(17) 0.0273(8) Uani 1 1 d . . . . .
H7A H 0.251082 0.644810 0.769318 0.033 Uiso 1 1 calc R . . . .
O7 O 0.1805(11) -0.0484(7) 0.9324(3) 0.132(2) Uani 1 1 d . . . . .
H7B H 0.023160 0.005160 0.946690 0.198 Uiso 1 1 d G . . . .
H7C H 0.217043 -0.111528 0.965881 0.198 Uiso 1 1 d G . . . .
O8 O -0.0683(13) 0.3207(6) 0.9878(3) 0.0459(14) Uani 0.5 1 d . . P . .
H9 H 0.573(9) 0.424(4) 0.8020(19) 0.038(11) Uiso 1 1 d . . . . .
H7 H 0.906(8) 0.132(4) 0.837(2) 0.034(10) Uiso 1 1 d . . . . .
H6B H 0.542(19) 0.075(12) 0.949(4) 0.24(5) Uiso 1 1 d D . . . .

loop_
_atom_site_aniso_label
_atom_site_aniso_U_11
_atom_site_aniso_U_22
_atom_site_aniso_U_33
_atom_site_aniso_U_23
_atom_site_aniso_U_13
_atom_site_aniso_U_12
O3 0.0300(13) 0.0331(14) 0.0277(14) 0.0053(11) 0.0043(10) 0.0019(10)
O5 0.0282(13) 0.0287(13) 0.0377(15) -0.0018(10) -0.0052(11) 0.0097(10)
O2 0.0432(15) 0.0312(14) 0.0296(14) 0.0038(11) -0.0153(11) 0.0009(11)
O1 0.0349(14) 0.0309(14) 0.0355(15) 0.0036(11) -0.0037(11) -0.0100(11)
O9 0.0328(14) 0.0515(17) 0.0374(16) -0.0004(12) 0.0066(12) 0.0056(12)
N3 0.0242(14) 0.0238(15) 0.0257(16) -0.0005(12) -0.0022(12) 0.0032(11)
N2 0.0259(14) 0.0253(15) 0.0183(14) 0.0039(11) -0.0047(11) -0.0003(11)
N6 0.0271(15) 0.0208(14) 0.0223(15) 0.0033(11) -0.0016(11) 0.0024(11)
N4 0.0279(15) 0.0239(15) 0.0196(15) 0.0026(11) 0.0023(12) 0.0013(11)
N5 0.0224(14) 0.0210(14) 0.0266(16) 0.0021(11) -0.0043(11) 0.0030(11)
N8 0.0218(14) 0.0248(15) 0.0254(16) -0.0009(12) -0.0033(11) -0.0003(11)
N1 0.0298(15) 0.0229(15) 0.0211(15) 0.0031(11) -0.0025(12) 0.0009(11)
O4 0.066(2) 0.0530(18) 0.0334(16) 0.0170(13) 0.0220(14) 0.0327(15)
N9 0.0284(16) 0.0353(17) 0.0221(16) 0.0001(13) 0.0041(13) 0.0043(13)
O10 0.0512(18) 0.0432(17) 0.0478(18) 0.0116(14) -0.0009(14) 0.0137(13)
N10 0.0385(17) 0.0323(17) 0.0227(16) 0.0007(12) 0.0039(13) 0.0049(13)
N7 0.0335(17) 0.0268(16) 0.0247(17) 0.0059(12) 0.0027(13) 0.0031(12)
N11 0.0380(17) 0.0323(18) 0.0250(17) 0.0006(12) 0.0032(13) 0.0003(14)
N12 0.0309(17) 0.0357(18) 0.0331(18) -0.0009(14) 0.0017(14) 0.0009(13)
O6 0.072(2) 0.054(2) 0.052(2) 0.0194(16) 0.0229(17) 0.0188(17)
C4 0.0199(16) 0.0208(16) 0.0210(17) 0.0015(12) -0.0045(13) -0.0025(12)
C2 0.0241(16) 0.0184(16) 0.0181(17) 0.0001(12) -0.0006(13) 0.0008(12)
C5 0.0215(16) 0.0230(17) 0.0214(17) -0.0001(13) -0.0027(13) 0.0004(12)
C1 0.0258(17) 0.0212(17) 0.0244(18) 0.0019(13) -0.0003(14) 0.0007(13)
C3 0.0209(16) 0.0217(16) 0.0182(17) 0.0015(12) 0.0005(13) 0.0033(12)
C6 0.0268(18) 0.0272(18) 0.0271(19) 0.0021(14) -0.0040(14) 0.0041(14)
C8 0.0237(17) 0.0268(18) 0.030(2) -0.0012(14) -0.0010(14) 0.0012(13)
C9 0.0340(19) 0.0272(18) 0.0209(18) -0.0015(14) -0.0001(14) -0.0007(14)
C7 0.0294(18) 0.0301(19) 0.0217(18) 0.0012(14) 0.0014(14) -0.0038(14)
O7 0.093(4) 0.095(4) 0.203(6) 0.021(4) -0.028(4) 0.017(3)
O8 0.066(4) 0.039(3) 0.034(3) -0.001(2) 0.007(3) -0.023(3)

loop_
_atom_type_symbol
_atom_type_description
_atom_type_scat_dispersion_real
_atom_type_scat_dispersion_imag
_atom_type_scat_source
C C 0.0033 0.0016 'International Tables Vol C Tables 4.2.6.8 and 6.1.1.4'
H H 0.0000 0.0000 'International Tables Vol C Tables 4.2.6.8 and 6.1.1.4'
N N 0.0061 0.0033 'International Tables Vol C Tables 4.2.6.8 and 6.1.1.4'
O O 0.0106 0.0060 'International Tables Vol C Tables 4.2.6.8 and 6.1.1.4'

loop_
_geom_angle_atom_site_label_1
_geom_angle_atom_site_label_2
_geom_angle_atom_site_label_3
_geom_angle
_geom_angle_site_symmetry_1
_geom_angle_site_symmetry_3
_geom_angle_publ_flag
O2 N3 O1 124.5(3) . . ?
O2 N3 C2 117.9(3) . . ?
O1 N3 C2 117.6(3) . . ?
N1 N2 H2 123.2 . . ?
C1 N2 H2 123.2 . . ?
C1 N2 N1 113.6(3) . . ?
C4 N6 N7 104.5(3) . . ?
N5 N4 C3 115.3(3) . . ?
O4 N4 N5 128.9(3) . . ?
O4 N4 C3 115.8(3) . . ?
N4 N5 C4 117.6(3) . . ?
O3 N8 C5 119.0(3) . . ?
O5 N8 O3 124.0(3) . . ?
O5 N8 C5 117.0(3) . . ?
C3 N1 N2 103.7(2) . . ?
N10 N9 H9 117(3) . . ?
C7 N9 N10 113.7(3) . . ?
C7 N9 H9 129(3) . . ?
C9 N10 N9 104.1(3) . . ?
N6 N7 H7 114(2) . . ?
C6 N7 N6 113.5(3) . . ?
C6 N7 H7 133(2) . . ?
N11 N11 C9 114.8(4) 2_567 . ?
O8 N11 N11 127.5(4) . 2_567 ?
O8 N11 C9 117.7(4) . . ?
O9 N12 C8 117.5(3) . . ?
O10 N12 O9 124.5(3) . . ?
O10 N12 C8 118.0(3) . . ?
H6A O6 H6B 97.0 . . ?
N6 C4 N5 127.2(3) . . ?
N6 C4 C5 109.6(3) . . ?
N5 C4 C5 123.1(3) . . ?
C1 C2 N3 127.0(3) . . ?
C1 C2 C3 104.7(3) . . ?
C3 C2 N3 128.3(3) . . ?
C4 C5 N8 130.1(3) . . ?
C6 C5 N8 123.8(3) . . ?
C6 C5 C4 106.2(3) . . ?
N2 C1 C2 106.0(3) . . ?
N2 C1 H1 127.0 . . ?
C2 C1 H1 127.0 . . ?
N1 C3 N4 118.3(3) . . ?
N1 C3 C2 112.0(3) . . ?
C2 C3 N4 129.6(3) . . ?
N7 C6 C5 106.2(3) . . ?
N7 C6 H6 126.9 . . ?
C5 C6 H6 126.9 . . ?
C9 C8 N12 129.0(3) . . ?
C7 C8 N12 125.4(3) . . ?
C7 C8 C9 105.5(3) . . ?
N10 C9 N11 117.3(3) . . ?
N10 C9 C8 111.2(3) . . ?
C8 C9 N11 131.4(3) . . ?
N9 C7 C8 105.5(3) . . ?
N9 C7 H7A 127.2 . . ?
C8 C7 H7A 127.2 . . ?
H7B O7 H7C 104.5 . . ?

loop_
_geom_bond_atom_site_label_1
_geom_bond_atom_site_label_2
_geom_bond_distance
_geom_bond_site_symmetry_2
_geom_bond_publ_flag
O3 N8 1.235(3) . ?
O5 N8 1.230(3) . ?
O2 N3 1.227(3) . ?
O1 N3 1.232(3) . ?
O9 N12 1.229(4) . ?
N3 C2 1.420(4) . ?
N2 H2 0.8800 . ?
N2 N1 1.361(3) . ?
N2 C1 1.328(4) . ?
N6 N7 1.362(4) . ?
N6 C4 1.340(4) . ?
N4 N5 1.268(4) . ?
N4 O4 1.246(4) . ?
N4 C3 1.444(4) . ?
N5 C4 1.401(4) . ?
N8 C5 1.435(4) . ?
N1 C3 1.313(4) . ?
N9 N10 1.356(4) . ?
N9 C7 1.328(4) . ?
N9 H9 0.87(4) . ?
O10 N12 1.229(4) . ?
N10 C9 1.320(4) . ?
N7 C6 1.326(4) . ?
N7 H7 0.89(4) . ?
N11 N11 1.261(6) 2_567 ?
N11 C9 1.433(4) . ?
N11 O8 1.186(6) . ?
N12 C8 1.424(4) . ?
O6 H6A 0.8701 . ?
O6 H6B 0.87(2) . ?
C4 C5 1.417(4) . ?
C2 C1 1.379(4) . ?
C2 C3 1.403(4) . ?
C5 C6 1.370(4) . ?
C1 H1 0.9500 . ?
C6 H6 0.9500 . ?
C8 C9 1.399(5) . ?
C8 C7 1.380(5) . ?
C7 H7A 0.9500 . ?
O7 H7B 0.8700 . ?
O7 H7C 0.8698 . ?

loop_
_geom_hbond_atom_site_label_D
_geom_hbond_atom_site_label_H
_geom_hbond_atom_site_label_A
_geom_hbond_distance_DH
_geom_hbond_distance_HA
_geom_hbond_distance_DA
_geom_hbond_angle_DHA
_geom_hbond_site_symmetry_A
_geom_hbond_publ_flag
O6 H6A N10 0.87 2.12 2.858(4) 141.7 . yes
O7 H7B O6 0.87 2.04 2.776(6) 142.1 1_455 yes
O7 H7C O8 0.87 2.14 2.851(7) 138.4 2_557 yes
N7 H7 O6 0.89(4) 1.88(4) 2.766(4) 174(3) . yes
O6 H6B O7 0.87(2) 2.16(10) 2.708(7) 121(9) . yes
